data_2013393
loop_
_publ_author_name
'Krupkov\'a, Radmila'
'F\'abry, Jan'
'Van\<ek, P\<remysl'
'C\'isa\<rov\'a, Ivana'

_publ_section_title
;
 Two modifications of a KH~2~PO~4~&#x00B7;HF adduct
;
_journal_issue 8
_journal_name_full 'Acta Crystallographica Section C'
_journal_page_first i79
_journal_page_last i82
_journal_paper_doi 10.1107/S0108270103012654
_journal_volume 59
_journal_year 2003
_chemical_formula_iupac 'K H2 P O4, HF'
_chemical_formula_moiety 'K H2 P O4, HF'
_chemical_formula_sum 'F H3 K O4 P'
_chemical_formula_weight 156.09
_chemical_name_common 'KH~2~PO~4~.HF adduct (I)'
_chemical_name_systematic
;
 potassium dihydrogenphosphate - hydrofluoric acid adduct (I)
;
_space_group_IT_number 14
_symmetry_cell_setting monoclinic
_symmetry_space_group_name_Hall '-P 2ybc'
_symmetry_space_group_name_H-M 'P 1 21/c 1'
_atom_sites_solution_hydrogens difmap
_atom_sites_solution_primary direct
_audit_creation_method SHELXL-97
_cell_angle_alpha 90.00
_cell_angle_beta 115.7400(9)
_cell_angle_gamma 90.00
_cell_formula_units_Z 4
_cell_length_a 6.16240(10)
_cell_length_b 12.0744(2)
_cell_length_c 7.04480(10)
_cell_measurement_reflns_used 1412
_cell_measurement_temperature 150.0(10)
_cell_measurement_theta_max 30.03
_cell_measurement_theta_min 1.02
_cell_volume 472.172(13)
_computing_cell_refinement 'HKL Denzo Scalepack (Otwinowski & Minor, 1997) '
_computing_data_collection 'COLLECT (Nonius BV, 1997-2000)'
_computing_data_reduction 'HKL Denzo and Scalepack (Otwinowski & Minor, 1997)'
_computing_molecular_graphics 'ORTEPIII (Burnett & Johnson, 1996)'
_computing_publication_material 'SHELXL-97 (Sheldrick, 1997)'
_computing_structure_refinement 'SHELXL-97 (Sheldrick, 1997)'
_computing_structure_solution 'SIR97 (Cascarano et al., 1996)'
_diffrn_ambient_temperature 150.0(10)
_diffrn_measured_fraction_theta_full 0.998
_diffrn_measured_fraction_theta_max 0.998
_diffrn_measurement_device_type 'Nonius KappaCCD'
_diffrn_measurement_method '\w scans'
_diffrn_radiation_monochromator graphite
_diffrn_radiation_source 'fine-focus sealed tube'
_diffrn_radiation_type MoK\a
_diffrn_radiation_wavelength 0.71069
_diffrn_reflns_av_R_equivalents 0.0376
_diffrn_reflns_av_sigmaI/netI 0.0202
_diffrn_reflns_limit_h_max 8
_diffrn_reflns_limit_h_min -8
_diffrn_reflns_limit_k_max 16
_diffrn_reflns_limit_k_min -16
_diffrn_reflns_limit_l_max 9
_diffrn_reflns_limit_l_min -9
_diffrn_reflns_number 8085
_diffrn_reflns_theta_full 30.03
_diffrn_reflns_theta_max 30.03
_diffrn_reflns_theta_min 3.37
_diffrn_standards_number 0
_exptl_absorpt_coefficient_mu 1.392
_exptl_absorpt_correction_T_max 0.73333
_exptl_absorpt_correction_T_min 0.66234
_exptl_absorpt_correction_type multi-scan
_exptl_absorpt_process_details 'PLATON (Spek, 2002)'
_exptl_crystal_colour colourless
_exptl_crystal_density_diffrn 2.196
_exptl_crystal_density_method 'not measured'
_exptl_crystal_description 'irregular shape'
_exptl_crystal_F_000 312
_exptl_crystal_size_max 0.50
_exptl_crystal_size_mid 0.47
_exptl_crystal_size_min 0.35
_refine_diff_density_max 0.552
_refine_diff_density_min -0.514
_refine_ls_extinction_coef 0.165(7)
_refine_ls_extinction_expression Fc^*^=kFc[1+0.001xFc^2^\l^3^/sin(2\q)]^-1/4^
_refine_ls_extinction_method SHELXL
_refine_ls_goodness_of_fit_ref 1.225
_refine_ls_hydrogen_treatment refall
_refine_ls_matrix_type full
_refine_ls_number_parameters 77
_refine_ls_number_reflns 1373
_refine_ls_number_restraints 0
_refine_ls_restrained_S_all 1.225
_refine_ls_R_factor_all 0.0210
_refine_ls_R_factor_gt 0.0201
_refine_ls_shift/su_max 0.001
_refine_ls_shift/su_mean 0.000
_refine_ls_structure_factor_coef Fsqd
_refine_ls_weighting_details 'calc w=1/[\s^2^(Fo^2^)+(0.0277P)^2^+0.1281P] where P=(Fo^2^+2Fc^2^)/3'
_refine_ls_weighting_scheme calc
_refine_ls_wR_factor_gt 0.0589
_refine_ls_wR_factor_ref 0.0593
_reflns_number_gt 1322
_reflns_number_total 1373
_reflns_threshold_expression I>2\s(I)
_cod_data_source_file bc1019.cif
_cod_data_source_block KDPHF150I
_cod_original_sg_symbol_H-M 'P 21/c'
_cod_database_code 2013393
_cod_database_fobs_code 2013393

loop_
_symmetry_equiv_pos_as_xyz
'x, y, z'
'-x, y+1/2, -z+1/2'
'-x, -y, -z'
'x, -y-1/2, z-1/2'

loop_
_atom_site_label
_atom_site_fract_x
_atom_site_fract_y
_atom_site_fract_z
_atom_site_U_iso_or_equiv
_atom_site_adp_type
_atom_site_calc_flag
_atom_site_refinement_flags
_atom_site_occupancy
_atom_site_disorder_assembly
_atom_site_disorder_group
_atom_site_type_symbol
K 0.85237(4) 0.86720(2) 0.11552(4) 0.01492(10) Uani d . 1 . . K
P 0.65433(5) 0.14024(2) 0.40741(4) 0.00934(10) Uani d . 1 . . P
O1 0.55392(13) 0.03648(6) 0.25966(12) 0.01411(17) Uani d . 1 . . O
O2 0.48090(14) 0.23883(6) 0.28986(13) 0.01516(17) Uani d . 1 . . O
O3 0.63781(14) 0.12091(6) 0.61282(13) 0.01335(17) Uani d . 1 . . O
O4 0.90522(13) 0.16468(7) 0.43152(13) 0.01388(17) Uani d . 1 . . O
F 1.01763(14) 0.07753(7) 0.18117(13) 0.02595(19) Uani d . 1 . . F
H1 0.479(3) -0.0173(18) 0.302(3) 0.038(5) Uiso d . 1 . . H
H2 0.542(4) 0.2854(18) 0.233(3) 0.039(5) Uiso d . 1 . . H
H3 0.973(4) 0.110(2) 0.277(4) 0.063(7) Uiso d . 1 . . H

loop_
_atom_site_aniso_label
_atom_site_aniso_U_11
_atom_site_aniso_U_22
_atom_site_aniso_U_33
_atom_site_aniso_U_12
_atom_site_aniso_U_13
_atom_site_aniso_U_23
K 0.01333(14) 0.01750(15) 0.01283(15) -0.00208(7) 0.00464(10) 0.00047(7)
P 0.01049(15) 0.00855(15) 0.00968(16) -0.00030(8) 0.00504(12) -0.00029(8)
O1 0.0187(4) 0.0130(3) 0.0127(4) -0.0051(3) 0.0088(3) -0.0034(3)
O2 0.0142(3) 0.0133(4) 0.0199(4) 0.0025(3) 0.0092(3) 0.0064(3)
O3 0.0193(4) 0.0109(3) 0.0117(4) -0.0011(3) 0.0085(3) -0.0009(3)
O4 0.0113(3) 0.0148(4) 0.0160(4) -0.0015(3) 0.0064(3) -0.0025(3)
F 0.0360(4) 0.0219(4) 0.0336(4) -0.0028(3) 0.0278(4) -0.0051(3)

loop_
_atom_type_symbol
_atom_type_description
_atom_type_scat_dispersion_real
_atom_type_scat_dispersion_imag
_atom_type_scat_source
K K 0.2009 0.2494 'International Tables Vol C Tables 4.2.6.8 and 6.1.1.4'
H H 0.0000 0.0000 'International Tables Vol C Tables 4.2.6.8 and 6.1.1.4'
P P 0.1023 0.0942 'International Tables Vol C Tables 4.2.6.8 and 6.1.1.4'
O O 0.0106 0.0060 'International Tables Vol C Tables 4.2.6.8 and 6.1.1.4'
F F 0.0171 0.0103 'International Tables Vol C Tables 4.2.6.8 and 6.1.1.4'

loop_
_geom_angle_atom_site_label_1
_geom_angle_atom_site_label_2
_geom_angle_atom_site_label_3
_geom_angle_site_symmetry_1
_geom_angle_site_symmetry_3
_geom_angle
_geom_angle_publ_flag
F K F 3_765 1_565 71.03(3) no
F K O2 3_765 2_655 144.77(3) no
F K O2 1_565 2_655 136.23(2) no
F K O3 3_765 3_766 83.96(2) no
F K O3 1_565 3_766 67.59(2) no
O2 K O3 2_655 3_766 123.70(2) no
F K O4 3_765 3_766 135.96(2) no
F K O4 1_565 3_766 87.75(2) no
O2 K O4 2_655 3_766 75.63(2) no
O3 K O4 3_766 3_766 52.06(2) no
F K O4 3_765 2_755 77.16(2) no
F K O4 1_565 2_755 128.71(2) no
O2 K O4 2_655 2_755 91.53(2) no
O3 K O4 3_766 2_755 70.01(2) no
O4 K O4 3_766 2_755 88.26(2) no
F K O1 3_765 3_665 67.92(2) no
F K O1 1_565 3_665 83.91(2) no
O2 K O1 2_655 3_665 90.37(2) no
O3 K O1 3_766 3_665 145.38(2) no
O4 K O1 3_766 3_665 149.43(2) no
O4 K O1 2_755 3_665 119.64(2) no
F K O2 3_765 3_665 70.67(2) no
F K O2 1_565 3_665 128.21(3) no
O2 K O2 2_655 3_665 74.131(16) no
O3 K O2 3_766 3_665 138.93(2) no
O4 K O2 3_766 3_665 143.75(2) no
O4 K O2 2_755 3_665 73.11(2) no
O1 K O2 3_665 3_665 49.79(2) no
F K O1 3_765 1_565 120.43(2) no
F K O1 1_565 1_565 64.55(2) no
O2 K O1 2_655 1_565 72.74(2) no
O3 K O1 3_766 1_565 111.62(2) no
O4 K O1 3_766 1_565 80.09(2) no
O4 K O1 2_755 1_565 162.28(2) no
O1 K O1 3_665 1_565 69.76(2) no
O2 K O1 3_665 1_565 109.05(2) no
O1 P O2 . . 105.79(5) no
O1 P O3 . . 109.85(4) no
O1 P O4 . . 108.63(4) no
O2 P O3 . . 107.92(4) no
O2 P O4 . . 109.86(4) no
O3 P O4 . . 114.45(5) no
P O1 K . 3_665 102.34(4) no
P O1 K . 1_545 127.16(4) no
K O1 K 3_665 1_545 110.24(2) no
P O2 K . 2_645 132.58(4) no
P O2 K . 3_665 101.93(4) no
K O2 K 2_645 3_665 100.90(2) no
P O3 K . 3_766 96.93(4) no
P O4 K . 3_766 96.36(4) no
P O4 K . 2_745 133.74(4) no
K O4 K 3_766 2_745 100.89(2) no
K F K 3_765 1_545 108.97(3) no
P O1 H1 . . 117.0(12) yes
P O2 H2 . . 113.9(13) yes
P O3 H1 . 3_656 132.3(7) yes
P O3 H2 . 4_566 124.5(7) yes
P O4 H3 . . 115.6(10) yes

loop_
_geom_bond_atom_site_label_1
_geom_bond_atom_site_label_2
_geom_bond_site_symmetry_2
_geom_bond_distance
_geom_bond_publ_flag
K F 3_765 2.6286(8) yes
K F 1_565 2.7003(8) yes
K O2 2_655 2.8729(8) yes
K O3 3_766 2.8864(8) yes
K O4 3_766 2.9021(8) yes
K O4 2_755 2.9582(8) yes
K O1 3_665 2.9764(8) yes
K O2 3_665 2.9864(9) yes
K O1 1_565 3.1959(8) yes
P O1 . 1.5737(8) yes
P O2 . 1.5737(8) yes
P O3 . 1.5122(8) yes
P O4 . 1.5093(8) yes
O1 K 3_665 2.9764(8) no
O1 K 1_545 3.1959(8) no
O1 H1 . 0.92(2) no
O2 K 2_645 2.8729(8) no
O2 K 3_665 2.9864(9) no
O2 H2 . 0.86(2) no
O3 K 3_766 2.8864(8) no
O4 K 3_766 2.9021(8) no
O4 K 2_745 2.9582(8) no
F K 3_765 2.6286(8) no
F K 1_545 2.7003(8) no
F H3 . 0.92(2) no

loop_
_geom_hbond_atom_site_label_D
_geom_hbond_atom_site_label_H
_geom_hbond_atom_site_label_A
_geom_hbond_site_symmetry_A
_geom_hbond_distance_DH
_geom_hbond_distance_HA
_geom_hbond_distance_DA
_geom_hbond_angle_DHA
_geom_hbond_publ_flag
F H3 O4 1 0.92(2) 1.48(2) 2.3998(10) 178.5(9) yes
O1 H1 O3 3_656 0.92(2) 1.68(2) 2.5955(11) 175.5(19) yes
O2 H2 O3 4_565 0.86(2) 1.67(2) 2.5310(11) 176(2) yes
